data_7031440
loop_
_publ_author_name
'Fliedel, Christophe'
'Rosa, Vitor'
'Santos, Carla I. M.'
'Gonzalez, Pablo J.'
'Almeida, Rui M.'
'Gomes, Clara S. B.'
'Gomes, Pedro T.'
'Lemos, M Am\'elia N D A'
'Aull\'on, Gabriel'
'Welter, Richard'
'Avil\'es, Teresa'

_publ_section_title
;
 Copper(ii) complexes of bis(aryl-imino)acenaphthene ligands: synthesis,
 structure, DFT studies and evaluation in reverse ATRP of styrene.
;
_journal_issue 34
_journal_name_full 'Dalton transactions (Cambridge, England : 2003)'
_journal_page_first 13041
_journal_paper_doi 10.1039/c4dt01069h
_journal_volume 43
_journal_year 2014
_chemical_formula_moiety 'C72 H80 Cl2 Cu2 N4'
_chemical_formula_sum 'C72 H80 Cl2 Cu2 N4'
_chemical_formula_weight 1199.38
_chemical_name_systematic
; 
 ? 
;
_space_group_IT_number 14
_symmetry_cell_setting monoclinic
_symmetry_space_group_name_Hall '-P 2ybc'
_symmetry_space_group_name_H-M 'P 1 21/c 1'
_atom_sites_solution_hydrogens geom
_atom_sites_solution_primary direct
_atom_sites_solution_secondary difmap
_audit_creation_method SHELXL-97
_cell_angle_alpha 90.00
_cell_angle_beta 132.99(5)
_cell_angle_gamma 90.00
_cell_formula_units_Z 2
_cell_length_a 16.2640(11)
_cell_length_b 12.2230(10)
_cell_length_c 22.2710(10)
_cell_measurement_reflns_used 21322
_cell_measurement_temperature 173(2)
_cell_measurement_theta_max 30.05
_cell_measurement_theta_min 1.71
_cell_volume 3238(3)
_computing_cell_refinement 'Denzo (Nonius B.V., 1998)'
_computing_data_collection 'Collect (Nonius B.V., 1998)'
_computing_data_reduction 'Denzo (Nonius B.V., 1998)'
_computing_molecular_graphics 'PLATON 98 (Spek, 1998)'
_computing_publication_material 'SHELXL-97 (Sheldrick, 1997)'
_computing_structure_refinement 'SHELXL-97 (Sheldrick, 1997)'
_computing_structure_solution 'SHELXS-97 (Sheldrick, 1997)'
_diffrn_ambient_temperature 173(2)
_diffrn_measured_fraction_theta_full 0.994
_diffrn_measured_fraction_theta_max 0.994
_diffrn_measurement_device_type KappaCCD
_diffrn_measurement_method '\p scans'
_diffrn_radiation_monochromator graphite
_diffrn_radiation_source 'fine-focus sealed tube'
_diffrn_radiation_type MoK\a
_diffrn_radiation_wavelength 0.71070
_diffrn_reflns_av_R_equivalents 0.0864
_diffrn_reflns_av_sigmaI/netI 0.0709
_diffrn_reflns_limit_h_max 22
_diffrn_reflns_limit_h_min -22
_diffrn_reflns_limit_k_max 17
_diffrn_reflns_limit_k_min -15
_diffrn_reflns_limit_l_max 31
_diffrn_reflns_limit_l_min -31
_diffrn_reflns_number 21322
_diffrn_reflns_theta_full 30.05
_diffrn_reflns_theta_max 30.05
_diffrn_reflns_theta_min 1.71
_exptl_absorpt_coefficient_mu 0.783
_exptl_absorpt_correction_type none
_exptl_crystal_colour blue
_exptl_crystal_density_diffrn 1.230
_exptl_crystal_density_method 'not measured'
_exptl_crystal_description prism
_exptl_crystal_F_000 1264
_exptl_crystal_size_max 0.10
_exptl_crystal_size_mid 0.10
_exptl_crystal_size_min 0.10
_refine_diff_density_max 0.750
_refine_diff_density_min -1.684
_refine_diff_density_rms 0.211
_refine_ls_extinction_method none
_refine_ls_goodness_of_fit_ref 1.051
_refine_ls_hydrogen_treatment constr
_refine_ls_matrix_type full
_refine_ls_number_parameters 355
_refine_ls_number_reflns 9426
_refine_ls_number_restraints 0
_refine_ls_restrained_S_all 1.051
_refine_ls_R_factor_all 0.1014
_refine_ls_R_factor_gt 0.0646
_refine_ls_shift/su_max 0.001
_refine_ls_shift/su_mean 0.000
_refine_ls_structure_factor_coef Fsqd
_refine_ls_weighting_details 'calc w=1/[\s^2^(Fo^2^)+(0.1005P)^2^+1.8743P] where P=(Fo^2^+2Fc^2^)/3'
_refine_ls_weighting_scheme calc
_refine_ls_wR_factor_gt 0.1683
_refine_ls_wR_factor_ref 0.1995
_reflns_number_gt 6510
_reflns_number_total 9426
_reflns_threshold_expression >2sigma(I)
_cod_data_source_file c4dt01069h2.cif
_cod_data_source_block cu_i_dimer
_cod_depositor_comments 'Adding full bibliography for 7031438--7031440.cif.'
_cod_original_sg_symbol_Hall -P2ybc
_cod_original_sg_symbol_H-M P21/c
_cod_database_code 7031440

loop_
_symmetry_equiv_pos_as_xyz
'x, y, z'
'-x, y+1/2, -z+1/2'
'-x, -y, -z'
'x, -y-1/2, z-1/2'

loop_
_atom_site_label
_atom_site_type_symbol
_atom_site_fract_x
_atom_site_fract_y
_atom_site_fract_z
_atom_site_U_iso_or_equiv
_atom_site_adp_type
_atom_site_occupancy
_atom_site_symmetry_multiplicity
_atom_site_calc_flag
Cu Cu 0.03482(3) 0.46420(3) 0.96178(2) 0.03978(13) Uani 1 1 d
Cl Cl 0.01039(6) 0.36034(6) 1.03338(4) 0.03978(13) Uani 1 1 d
N1 N -0.03175(16) 0.39691(17) 0.85014(12) 0.0266(4) Uani 1 1 d
N2 N 0.18252(17) 0.45502(18) 0.98471(12) 0.0294(4) Uani 1 1 d
C1 C 0.04203(19) 0.3977(2) 0.84456(14) 0.0249(5) Uani 1 1 d
C2 C 0.04216(19) 0.3618(2) 0.78170(14) 0.0256(5) Uani 1 1 d
C3 C -0.0376(2) 0.3196(2) 0.70337(15) 0.0323(5) Uani 1 1 d
H3 H -0.1129 0.3085 0.6787 0.039 Uiso 1 1 calc
C4 C -0.0042(2) 0.2933(3) 0.66080(16) 0.0377(6) Uani 1 1 d
H4 H -0.0587 0.2642 0.6069 0.045 Uiso 1 1 calc
C5 C 0.1040(2) 0.3080(2) 0.69427(17) 0.0365(6) Uani 1 1 d
H5 H 0.1227 0.2895 0.6633 0.044 Uiso 1 1 calc
C6 C 0.1878(2) 0.3507(2) 0.77483(16) 0.0297(5) Uani 1 1 d
C7 C 0.1539(2) 0.3763(2) 0.81632(14) 0.0265(5) Uani 1 1 d
C8 C 0.3031(2) 0.3681(2) 0.81870(18) 0.0358(6) Uani 1 1 d
H8 H 0.3302 0.3536 0.7928 0.043 Uiso 1 1 calc
C9 C 0.3760(2) 0.4055(2) 0.89830(18) 0.0375(6) Uani 1 1 d
H9 H 0.4528 0.4158 0.9263 0.045 Uiso 1 1 calc
C10 C 0.3406(2) 0.4293(2) 0.93992(16) 0.0347(6) Uani 1 1 d
H10 H 0.3927 0.4540 0.9952 0.042 Uiso 1 1 calc
C11 C 0.2286(2) 0.4158(2) 0.89837(15) 0.0280(5) Uani 1 1 d
C12 C 0.15995(19) 0.4313(2) 0.91847(14) 0.0267(5) Uani 1 1 d
C13 C -0.1350(2) 0.3396(2) 0.78816(15) 0.0282(5) Uani 1 1 d
C14 C -0.1347(2) 0.2257(2) 0.79768(17) 0.0346(6) Uani 1 1 d
C15 C -0.2323(3) 0.1686(3) 0.7352(2) 0.0474(7) Uani 1 1 d
H15 H -0.2337 0.0914 0.7392 0.057 Uiso 1 1 calc
C16 C -0.3273(3) 0.2216(3) 0.6675(2) 0.0528(9) Uani 1 1 d
H16 H -0.3922 0.1807 0.6246 0.063 Uiso 1 1 calc
C17 C -0.3278(2) 0.3339(3) 0.6623(2) 0.0472(8) Uani 1 1 d
H17 H -0.3946 0.3698 0.6166 0.057 Uiso 1 1 calc
C18 C -0.2318(2) 0.3964(2) 0.72305(17) 0.0340(6) Uani 1 1 d
C19 C -0.2354(2) 0.5199(2) 0.71777(19) 0.0403(7) Uani 1 1 d
H19 H -0.1571 0.5479 0.7625 0.048 Uiso 1 1 calc
C20 C -0.3075(4) 0.5646(3) 0.7328(3) 0.0687(11) Uani 1 1 d
H20A H -0.3100 0.6446 0.7291 0.103 Uiso 1 1 calc
H20B H -0.2751 0.5427 0.7875 0.103 Uiso 1 1 calc
H20C H -0.3839 0.5353 0.6913 0.103 Uiso 1 1 calc
C21 C -0.2776(4) 0.5608(3) 0.6367(3) 0.0696(11) Uani 1 1 d
H21A H -0.2779 0.6410 0.6365 0.104 Uiso 1 1 calc
H21B H -0.3540 0.5338 0.5918 0.104 Uiso 1 1 calc
H21C H -0.2280 0.5342 0.6294 0.104 Uiso 1 1 calc
C22 C -0.0315(3) 0.1663(2) 0.87284(19) 0.0430(7) Uani 1 1 d
H22 H 0.0212 0.2229 0.9152 0.052 Uiso 1 1 calc
C23 C -0.0603(4) 0.0887(3) 0.9101(3) 0.0673(11) Uani 1 1 d
H23A H -0.0992 0.1293 0.9225 0.101 Uiso 1 1 calc
H23B H 0.0090 0.0569 0.9608 0.101 Uiso 1 1 calc
H23C H -0.1092 0.0301 0.8710 0.101 Uiso 1 1 calc
C24 C 0.0300(3) 0.1040(3) 0.8543(2) 0.0518(8) Uani 1 1 d
H24A H 0.0963 0.0678 0.9043 0.078 Uiso 1 1 calc
H24B H 0.0537 0.1551 0.8346 0.078 Uiso 1 1 calc
H24C H -0.0203 0.0489 0.8119 0.078 Uiso 1 1 calc
C25 C 0.2978(2) 0.4638(2) 1.06053(15) 0.0347(6) Uani 1 1 d
C26 C 0.3562(2) 0.3658(3) 1.10136(16) 0.0389(6) Uani 1 1 d
C27 C 0.4676(3) 0.3756(3) 1.17668(17) 0.0493(8) Uani 1 1 d
H27 H 0.5098 0.3113 1.2057 0.059 Uiso 1 1 calc
C28 C 0.5174(3) 0.4763(3) 1.20960(18) 0.0538(9) Uani 1 1 d
H28 H 0.5930 0.4807 1.2608 0.065 Uiso 1 1 calc
C29 C 0.4574(2) 0.5711(3) 1.16826(18) 0.0476(7) Uani 1 1 d
H29 H 0.4926 0.6401 1.1913 0.057 Uiso 1 1 calc
C30 C 0.3460(2) 0.5668(3) 1.09326(16) 0.0377(6) Uani 1 1 d
C31 C 0.3024(2) 0.2537(3) 1.06882(18) 0.0446(7) Uani 1 1 d
H31 H 0.2308 0.2632 1.0102 0.053 Uiso 1 1 calc
C32 C 0.2716(3) 0.2083(3) 1.1150(2) 0.0605(9) Uani 1 1 d
H32A H 0.2359 0.1365 1.0924 0.091 Uiso 1 1 calc
H32B H 0.2193 0.2584 1.1090 0.091 Uiso 1 1 calc
H32C H 0.3398 0.2006 1.1733 0.091 Uiso 1 1 calc
C33 C 0.3758(4) 0.1724(4) 1.0704(3) 0.0704(11) Uani 1 1 d
H33A H 0.3946 0.2033 1.0404 0.106 Uiso 1 1 calc
H33B H 0.3346 0.1037 1.0445 0.106 Uiso 1 1 calc
H33C H 0.4451 0.1583 1.1274 0.106 Uiso 1 1 calc
C34 C 0.2818(2) 0.6716(3) 1.04796(18) 0.0440(7) Uani 1 1 d
H34 H 0.2006 0.6516 1.0037 0.053 Uiso 1 1 calc
C35 C 0.2907(4) 0.7551(4) 1.1024(2) 0.0747(13) Uani 1 1 d
H35A H 0.2468 0.8202 1.0699 0.112 Uiso 1 1 calc
H35B H 0.3697 0.7757 1.1473 0.112 Uiso 1 1 calc
H35C H 0.2615 0.7236 1.1251 0.112 Uiso 1 1 calc
C36 C 0.3181(3) 0.7207(4) 1.0066(3) 0.0662(10) Uani 1 1 d
H36A H 0.3105 0.6657 0.9710 0.099 Uiso 1 1 calc
H36B H 0.3967 0.7442 1.0484 0.099 Uiso 1 1 calc
H36C H 0.2705 0.7838 0.9735 0.099 Uiso 1 1 calc

loop_
_atom_site_aniso_label
_atom_site_aniso_U_11
_atom_site_aniso_U_22
_atom_site_aniso_U_33
_atom_site_aniso_U_23
_atom_site_aniso_U_13
_atom_site_aniso_U_12
Cu 0.0527(2) 0.0434(2) 0.0414(2) 0.00467(13) 0.03920(18) 0.00732(14)
Cl 0.0527(2) 0.0434(2) 0.0414(2) 0.00467(13) 0.03920(18) 0.00732(14)
N1 0.0243(9) 0.0332(10) 0.0220(9) 0.0011(8) 0.0157(8) 0.0001(8)
N2 0.0217(9) 0.0430(12) 0.0167(9) -0.0010(8) 0.0105(8) 0.0021(8)
C1 0.0212(10) 0.0295(11) 0.0199(10) -0.0020(8) 0.0124(9) -0.0018(9)
C2 0.0249(11) 0.0303(11) 0.0210(10) -0.0032(9) 0.0155(9) -0.0033(9)
C3 0.0279(12) 0.0412(14) 0.0253(11) -0.0105(10) 0.0172(10) -0.0091(11)
C4 0.0370(14) 0.0475(16) 0.0289(13) -0.0148(11) 0.0226(12) -0.0114(12)
C5 0.0456(15) 0.0398(14) 0.0383(14) -0.0113(12) 0.0342(13) -0.0067(12)
C6 0.0335(12) 0.0305(12) 0.0322(12) -0.0054(10) 0.0251(11) -0.0046(10)
C7 0.0269(11) 0.0288(11) 0.0238(11) -0.0033(9) 0.0173(10) -0.0028(9)
C8 0.0379(14) 0.0371(14) 0.0463(15) -0.0092(12) 0.0341(13) -0.0054(11)
C9 0.0292(12) 0.0410(15) 0.0443(15) -0.0083(12) 0.0258(12) -0.0054(11)
C10 0.0234(11) 0.0434(14) 0.0310(13) -0.0077(11) 0.0161(11) -0.0044(11)
C11 0.0245(11) 0.0341(12) 0.0237(11) -0.0048(9) 0.0157(10) -0.0024(10)
C12 0.0211(10) 0.0350(12) 0.0207(10) -0.0019(9) 0.0129(9) 0.0015(9)
C13 0.0245(11) 0.0338(12) 0.0280(11) -0.0037(9) 0.0186(10) -0.0040(9)
C14 0.0395(14) 0.0318(13) 0.0404(14) -0.0007(11) 0.0303(13) -0.0005(11)
C15 0.0477(17) 0.0343(14) 0.065(2) -0.0076(14) 0.0402(17) -0.0086(13)
C16 0.0331(15) 0.0477(18) 0.061(2) -0.0164(15) 0.0257(16) -0.0169(13)
C17 0.0233(13) 0.0480(17) 0.0473(17) -0.0062(14) 0.0150(13) -0.0051(12)
C18 0.0223(11) 0.0346(13) 0.0363(13) -0.0009(11) 0.0166(11) -0.0027(10)
C19 0.0274(13) 0.0342(14) 0.0391(15) 0.0023(11) 0.0147(12) -0.0007(11)
C20 0.092(3) 0.0462(19) 0.100(3) -0.003(2) 0.078(3) 0.002(2)
C21 0.093(3) 0.051(2) 0.067(3) 0.0113(18) 0.056(3) -0.002(2)
C22 0.0525(17) 0.0326(13) 0.0457(16) 0.0053(12) 0.0341(15) 0.0059(13)
C23 0.095(3) 0.057(2) 0.084(3) 0.025(2) 0.074(3) 0.022(2)
C24 0.0547(19) 0.0438(17) 0.067(2) 0.0140(16) 0.0457(18) 0.0123(15)
C25 0.0243(11) 0.0564(17) 0.0183(11) -0.0017(11) 0.0125(10) 0.0028(11)
C26 0.0319(13) 0.0578(18) 0.0214(11) 0.0036(11) 0.0160(11) 0.0057(12)
C27 0.0320(14) 0.071(2) 0.0251(13) 0.0083(14) 0.0117(12) 0.0101(15)
C28 0.0263(13) 0.081(2) 0.0225(13) -0.0012(14) 0.0044(11) 0.0033(15)
C29 0.0286(13) 0.066(2) 0.0270(14) -0.0093(13) 0.0106(12) -0.0039(14)
C30 0.0266(12) 0.0548(16) 0.0211(12) -0.0064(11) 0.0120(11) -0.0005(12)
C31 0.0338(14) 0.0550(18) 0.0316(14) 0.0090(13) 0.0171(12) 0.0084(13)
C32 0.059(2) 0.064(2) 0.065(2) 0.0202(19) 0.045(2) 0.0143(18)
C33 0.066(2) 0.071(3) 0.079(3) -0.016(2) 0.052(2) 0.001(2)
C34 0.0275(13) 0.0500(17) 0.0331(14) -0.0097(12) 0.0123(12) 0.0001(12)
C35 0.068(3) 0.080(3) 0.053(2) -0.017(2) 0.032(2) 0.016(2)
C36 0.059(2) 0.068(2) 0.063(2) 0.0127(19) 0.038(2) 0.0091(19)

loop_
_atom_type_symbol
_atom_type_description
_atom_type_scat_dispersion_real
_atom_type_scat_dispersion_imag
_atom_type_scat_source
C C 0.0033 0.0016 'International Tables Vol C Tables 4.2.6.8 and 6.1.1.4'
H H 0.0000 0.0000 'International Tables Vol C Tables 4.2.6.8 and 6.1.1.4'
N N 0.0061 0.0033 'International Tables Vol C Tables 4.2.6.8 and 6.1.1.4'
Cu Cu 0.3201 1.2651 'International Tables Vol C Tables 4.2.6.8 and 6.1.1.4'
Cl Cl 0.1484 0.1585 'International Tables Vol C Tables 4.2.6.8 and 6.1.1.4'

loop_
_geom_angle_atom_site_label_1
_geom_angle_atom_site_label_2
_geom_angle_atom_site_label_3
_geom_angle
_geom_angle_site_symmetry_1
_geom_angle_site_symmetry_3
N1 Cu N2 81.15(10) . .
N1 Cu Cl 114.72(7) . .
N2 Cu Cl 121.30(8) . .
N1 Cu Cl 120.12(8) . 3_567
N2 Cu Cl 112.99(7) . 3_567
Cl Cu Cl 105.90(4) . 3_567
N1 Cu Cu 139.80(7) . 3_567
N2 Cu Cu 139.01(7) . 3_567
Cl Cu Cu 53.26(2) . 3_567
Cl Cu Cu 52.65(3) 3_567 3_567
Cu Cl Cu 74.10(4) . 3_567
C1 N1 C13 117.9(2) . .
C1 N1 Cu 110.55(17) . .
C13 N1 Cu 130.91(17) . .
C12 N2 C25 119.2(2) . .
C12 N2 Cu 110.48(17) . .
C25 N2 Cu 130.16(17) . .
N1 C1 C2 134.2(2) . .
N1 C1 C12 118.3(2) . .
C2 C1 C12 107.2(2) . .
C3 C2 C7 119.0(2) . .
C3 C2 C1 134.9(2) . .
C7 C2 C1 106.1(2) . .
C2 C3 C4 118.2(2) . .
C2 C3 H3 120.9 . .
C4 C3 H3 120.9 . .
C5 C4 C3 122.7(2) . .
C5 C4 H4 118.6 . .
C3 C4 H4 118.6 . .
C4 C5 C6 120.2(2) . .
C4 C5 H5 119.9 . .
C6 C5 H5 119.9 . .
C7 C6 C5 116.5(2) . .
C7 C6 C8 116.3(2) . .
C5 C6 C8 127.1(2) . .
C6 C7 C2 123.3(2) . .
C6 C7 C11 123.3(2) . .
C2 C7 C11 113.4(2) . .
C9 C8 C6 120.6(3) . .
C9 C8 H8 119.7 . .
C6 C8 H8 119.7 . .
C8 C9 C10 122.3(2) . .
C8 C9 H9 118.8 . .
C10 C9 H9 118.8 . .
C11 C10 C9 118.5(2) . .
C11 C10 H10 120.8 . .
C9 C10 H10 120.8 . .
C10 C11 C7 119.0(2) . .
C10 C11 C12 135.2(2) . .
C7 C11 C12 105.9(2) . .
N2 C12 C11 134.0(2) . .
N2 C12 C1 118.1(2) . .
C11 C12 C1 107.4(2) . .
C18 C13 C14 122.3(2) . .
C18 C13 N1 120.5(2) . .
C14 C13 N1 117.1(2) . .
C15 C14 C13 117.4(3) . .
C15 C14 C22 120.9(3) . .
C13 C14 C22 121.7(3) . .
C16 C15 C14 121.5(3) . .
C16 C15 H15 119.2 . .
C14 C15 H15 119.2 . .
C17 C16 C15 119.9(3) . .
C17 C16 H16 120.1 . .
C15 C16 H16 120.1 . .
C16 C17 C18 121.5(3) . .
C16 C17 H17 119.2 . .
C18 C17 H17 119.2 . .
C13 C18 C17 117.1(3) . .
C13 C18 C19 122.2(2) . .
C17 C18 C19 120.7(3) . .
C18 C19 C21 112.6(3) . .
C18 C19 C20 109.6(3) . .
C21 C19 C20 110.7(3) . .
C18 C19 H19 107.9 . .
C21 C19 H19 107.9 . .
C20 C19 H19 107.9 . .
C19 C20 H20A 109.5 . .
C19 C20 H20B 109.5 . .
H20A C20 H20B 109.5 . .
C19 C20 H20C 109.5 . .
H20A C20 H20C 109.5 . .
H20B C20 H20C 109.5 . .
C19 C21 H21A 109.5 . .
C19 C21 H21B 109.5 . .
H21A C21 H21B 109.5 . .
C19 C21 H21C 109.5 . .
H21A C21 H21C 109.5 . .
H21B C21 H21C 109.5 . .
C14 C22 C24 112.1(3) . .
C14 C22 C23 112.2(3) . .
C24 C22 C23 109.8(3) . .
C14 C22 H22 107.5 . .
C24 C22 H22 107.5 . .
C23 C22 H22 107.5 . .
C22 C23 H23A 109.5 . .
C22 C23 H23B 109.5 . .
H23A C23 H23B 109.5 . .
C22 C23 H23C 109.5 . .
H23A C23 H23C 109.5 . .
H23B C23 H23C 109.5 . .
C22 C24 H24A 109.5 . .
C22 C24 H24B 109.5 . .
H24A C24 H24B 109.5 . .
C22 C24 H24C 109.5 . .
H24A C24 H24C 109.5 . .
H24B C24 H24C 109.5 . .
C30 C25 C26 122.5(3) . .
C30 C25 N2 119.9(3) . .
C26 C25 N2 117.4(3) . .
C27 C26 C25 116.8(3) . .
C27 C26 C31 120.2(3) . .
C25 C26 C31 122.9(2) . .
C28 C27 C26 121.6(3) . .
C28 C27 H27 119.2 . .
C26 C27 H27 119.2 . .
C27 C28 C29 120.1(3) . .
C27 C28 H28 119.9 . .
C29 C28 H28 119.9 . .
C28 C29 C30 121.0(3) . .
C28 C29 H29 119.5 . .
C30 C29 H29 119.5 . .
C29 C30 C25 117.8(3) . .
C29 C30 C34 120.4(3) . .
C25 C30 C34 121.7(2) . .
C26 C31 C32 110.8(3) . .
C26 C31 C33 112.7(3) . .
C32 C31 C33 110.9(3) . .
C26 C31 H31 107.4 . .
C32 C31 H31 107.4 . .
C33 C31 H31 107.4 . .
C31 C32 H32A 109.5 . .
C31 C32 H32B 109.5 . .
H32A C32 H32B 109.5 . .
C31 C32 H32C 109.5 . .
H32A C32 H32C 109.5 . .
H32B C32 H32C 109.5 . .
C31 C33 H33A 109.5 . .
C31 C33 H33B 109.5 . .
H33A C33 H33B 109.5 . .
C31 C33 H33C 109.5 . .
H33A C33 H33C 109.5 . .
H33B C33 H33C 109.5 . .
C35 C34 C36 110.8(3) . .
C35 C34 C30 112.9(3) . .
C36 C34 C30 111.1(3) . .
C35 C34 H34 107.2 . .
C36 C34 H34 107.2 . .
C30 C34 H34 107.2 . .
C34 C35 H35A 109.5 . .
C34 C35 H35B 109.5 . .
H35A C35 H35B 109.5 . .
C34 C35 H35C 109.5 . .
H35A C35 H35C 109.5 . .
H35B C35 H35C 109.5 . .
C34 C36 H36A 109.5 . .
C34 C36 H36B 109.5 . .
H36A C36 H36B 109.5 . .
C34 C36 H36C 109.5 . .
H36A C36 H36C 109.5 . .
H36B C36 H36C 109.5 . .

loop_
_geom_bond_atom_site_label_1
_geom_bond_atom_site_label_2
_geom_bond_distance
_geom_bond_site_symmetry_2
Cu N1 2.088(2) .
Cu N2 2.091(2) .
Cu Cl 2.2752(11) .
Cu Cl 2.2935(8) 3_567
Cu Cu 2.7526(9) 3_567
Cl Cu 2.2935(8) 3_567
N1 C1 1.288(3) .
N1 C13 1.434(3) .
N2 C12 1.287(3) .
N2 C25 1.436(3) .
C1 C2 1.469(3) .
C1 C12 1.500(4) .
C2 C3 1.380(3) .
C2 C7 1.420(3) .
C3 C4 1.414(4) .
C3 H3 0.9500 .
C4 C5 1.377(4) .
C4 H4 0.9500 .
C5 C6 1.419(4) .
C5 H5 0.9500 .
C6 C7 1.397(3) .
C6 C8 1.421(4) .
C7 C11 1.421(3) .
C8 C9 1.375(4) .
C8 H8 0.9500 .
C9 C10 1.415(4) .
C9 H9 0.9500 .
C10 C11 1.379(4) .
C10 H10 0.9500 .
C11 C12 1.472(3) .
C13 C18 1.396(4) .
C13 C14 1.408(4) .
C14 C15 1.390(4) .
C14 C22 1.520(4) .
C15 C16 1.379(5) .
C15 H15 0.9500 .
C16 C17 1.376(5) .
C16 H16 0.9500 .
C17 C18 1.404(4) .
C17 H17 0.9500 .
C18 C19 1.512(4) .
C19 C21 1.514(5) .
C19 C20 1.523(5) .
C19 H19 1.0000 .
C20 H20A 0.9800 .
C20 H20B 0.9800 .
C20 H20C 0.9800 .
C21 H21A 0.9800 .
C21 H21B 0.9800 .
C21 H21C 0.9800 .
C22 C24 1.523(5) .
C22 C23 1.529(5) .
C22 H22 1.0000 .
C23 H23A 0.9800 .
C23 H23B 0.9800 .
C23 H23C 0.9800 .
C24 H24A 0.9800 .
C24 H24B 0.9800 .
C24 H24C 0.9800 .
C25 C30 1.397(4) .
C25 C26 1.409(4) .
C26 C27 1.402(4) .
C26 C31 1.517(5) .
C27 C28 1.377(5) .
C27 H27 0.9500 .
C28 C29 1.385(5) .
C28 H28 0.9500 .
C29 C30 1.395(4) .
C29 H29 0.9500 .
C30 C34 1.521(5) .
C31 C32 1.522(5) .
C31 C33 1.536(5) .
C31 H31 1.0000 .
C32 H32A 0.9800 .
C32 H32B 0.9800 .
C32 H32C 0.9800 .
C33 H33A 0.9800 .
C33 H33B 0.9800 .
C33 H33C 0.9800 .
C34 C35 1.514(5) .
C34 C36 1.516(6) .
C34 H34 1.0000 .
C35 H35A 0.9800 .
C35 H35B 0.9800 .
C35 H35C 0.9800 .
C36 H36A 0.9800 .
C36 H36B 0.9800 .
C36 H36C 0.9800 .

loop_
_geom_torsion_atom_site_label_1
_geom_torsion_atom_site_label_2
_geom_torsion_atom_site_label_3
_geom_torsion_atom_site_label_4
_geom_torsion
_geom_torsion_site_symmetry_1
_geom_torsion_site_symmetry_4
N1 Cu Cl Cu -134.88(8) . 3_567
N2 Cu Cl Cu 130.43(8) . 3_567
Cl Cu Cl Cu 0.000(1) 3_567 3_567
N2 Cu N1 C1 -9.34(17) . .
Cl Cu N1 C1 -129.82(16) . .
Cl Cu N1 C1 102.17(17) 3_567 .
Cu Cu N1 C1 168.58(13) 3_567 .
N2 Cu N1 C13 161.1(2) . .
Cl Cu N1 C13 40.6(2) . .
Cl Cu N1 C13 -87.4(2) 3_567 .
Cu Cu N1 C13 -21.0(3) 3_567 .
N1 Cu N2 C12 10.28(18) . .
Cl Cu N2 C12 123.90(17) . .
Cl Cu N2 C12 -108.77(19) 3_567 .
Cu Cu N2 C12 -167.67(15) 3_567 .
N1 Cu N2 C25 -165.2(2) . .
Cl Cu N2 C25 -51.6(3) . .
Cl Cu N2 C25 75.7(2) 3_567 .
Cu Cu N2 C25 16.8(3) 3_567 .
C13 N1 C1 C2 8.2(4) . .
Cu N1 C1 C2 180.0(2) . .
C13 N1 C1 C12 -164.6(2) . .
Cu N1 C1 C12 7.2(3) . .
N1 C1 C2 C3 4.5(5) . .
C12 C1 C2 C3 177.8(3) . .
N1 C1 C2 C7 -174.7(3) . .
C12 C1 C2 C7 -1.4(3) . .
C7 C2 C3 C4 -0.4(4) . .
C1 C2 C3 C4 -179.5(3) . .
C2 C3 C4 C5 0.0(5) . .
C3 C4 C5 C6 0.3(5) . .
C4 C5 C6 C7 -0.2(4) . .
C4 C5 C6 C8 178.2(3) . .
C5 C6 C7 C2 -0.2(4) . .
C8 C6 C7 C2 -178.8(2) . .
C5 C6 C7 C11 177.5(2) . .
C8 C6 C7 C11 -1.1(4) . .
C3 C2 C7 C6 0.5(4) . .
C1 C2 C7 C6 179.9(2) . .
C3 C2 C7 C11 -177.4(2) . .
C1 C2 C7 C11 1.9(3) . .
C7 C6 C8 C9 1.5(4) . .
C5 C6 C8 C9 -176.9(3) . .
C6 C8 C9 C10 -0.5(5) . .
C8 C9 C10 C11 -1.0(5) . .
C9 C10 C11 C7 1.4(4) . .
C9 C10 C11 C12 -179.7(3) . .
C6 C7 C11 C10 -0.4(4) . .
C2 C7 C11 C10 177.6(2) . .
C6 C7 C11 C12 -179.6(2) . .
C2 C7 C11 C12 -1.6(3) . .
C25 N2 C12 C11 -4.6(5) . .
Cu N2 C12 C11 179.4(3) . .
C25 N2 C12 C1 166.4(2) . .
Cu N2 C12 C1 -9.7(3) . .
C10 C11 C12 N2 -6.7(6) . .
C7 C11 C12 N2 172.3(3) . .
C10 C11 C12 C1 -178.4(3) . .
C7 C11 C12 C1 0.7(3) . .
N1 C1 C12 N2 1.8(4) . .
C2 C1 C12 N2 -172.8(2) . .
N1 C1 C12 C11 175.0(2) . .
C2 C1 C12 C11 0.4(3) . .
C1 N1 C13 C18 -99.3(3) . .
Cu N1 C13 C18 90.9(3) . .
C1 N1 C13 C14 82.7(3) . .
Cu N1 C13 C14 -87.1(3) . .
C18 C13 C14 C15 6.1(4) . .
N1 C13 C14 C15 -176.0(2) . .
C18 C13 C14 C22 -174.4(3) . .
N1 C13 C14 C22 3.5(4) . .
C13 C14 C15 C16 -1.9(5) . .
C22 C14 C15 C16 178.6(3) . .
C14 C15 C16 C17 -2.4(6) . .
C15 C16 C17 C18 2.7(6) . .
C14 C13 C18 C17 -5.8(4) . .
N1 C13 C18 C17 176.3(3) . .
C14 C13 C18 C19 173.2(3) . .
N1 C13 C18 C19 -4.7(4) . .
C16 C17 C18 C13 1.3(5) . .
C16 C17 C18 C19 -177.7(3) . .
C13 C18 C19 C21 127.1(3) . .
C17 C18 C19 C21 -54.0(4) . .
C13 C18 C19 C20 -109.3(3) . .
C17 C18 C19 C20 69.7(4) . .
C15 C14 C22 C24 75.4(4) . .
C13 C14 C22 C24 -104.1(3) . .
C15 C14 C22 C23 -48.6(4) . .
C13 C14 C22 C23 131.9(3) . .
C12 N2 C25 C30 103.5(3) . .
Cu N2 C25 C30 -81.3(3) . .
C12 N2 C25 C26 -79.8(3) . .
Cu N2 C25 C26 95.3(3) . .
C30 C25 C26 C27 -1.4(4) . .
N2 C25 C26 C27 -178.0(3) . .
C30 C25 C26 C31 176.2(3) . .
N2 C25 C26 C31 -0.4(4) . .
C25 C26 C27 C28 0.5(5) . .
C31 C26 C27 C28 -177.1(3) . .
C26 C27 C28 C29 0.0(6) . .
C27 C28 C29 C30 0.4(6) . .
C28 C29 C30 C25 -1.2(5) . .
C28 C29 C30 C34 -179.1(3) . .
C26 C25 C30 C29 1.7(4) . .
N2 C25 C30 C29 178.2(3) . .
C26 C25 C30 C34 179.6(3) . .
N2 C25 C30 C34 -3.9(4) . .
C27 C26 C31 C32 75.4(4) . .
C25 C26 C31 C32 -102.2(3) . .
C27 C26 C31 C33 -49.6(4) . .
C25 C26 C31 C33 132.9(3) . .
C29 C30 C34 C35 -49.2(5) . .
C25 C30 C34 C35 133.0(3) . .
C29 C30 C34 C36 76.0(4) . .
C25 C30 C34 C36 -101.8(3) . .
